data_4085860
loop_
_publ_author_name
'Chang, Yung-Hung'
'Takeuchi, Katsuhiko'
'Wakioka, Masayuki'
'Ozawa, Fumiyuki'

_publ_section_title
;
 C--H Bond Cleavage of Acetonitrile by Iridium Complexes Bearing
 PNP-Pincer-Type Phosphaalkene Ligands
;
_journal_issue 10
_journal_name_full Organometallics
_journal_page_first 1957
_journal_paper_doi 10.1021/acs.organomet.5b00207
_journal_volume 34
_journal_year 2015
_chemical_formula_sum 'C51 H75 Ir K N3 O P2'
_chemical_formula_weight 1039.38
_chemical_name_systematic
; 
 ? 
;
_space_group_IT_number 14
_symmetry_cell_setting monoclinic
_symmetry_space_group_name_Hall '-P 2ybc'
_symmetry_space_group_name_H-M 'P 1 21/c 1'
_atom_sites_solution_hydrogens geom
_atom_sites_solution_primary direct
_atom_sites_solution_secondary difmap
_audit_creation_method SHELXL-97
_cell_angle_alpha 90.000(8)
_cell_angle_beta 96.747(9)
_cell_angle_gamma 90.000(8)
_cell_formula_units_Z 4
_cell_length_a 15.021(13)
_cell_length_b 16.507(15)
_cell_length_c 20.16(2)
_cell_measurement_reflns_used 13521
_cell_measurement_temperature 103(2)
_cell_measurement_theta_max 31.2250
_cell_measurement_theta_min 2.3090
_cell_volume 4964(8)
_computing_cell_refinement 'CrystalClear (Rigaku Inc., 2008)'
_computing_data_collection 'CrystalClear (Rigaku Inc., 2008)'
_computing_data_reduction 'CrystalClear (Rigaku Inc., 2008)'
_computing_structure_refinement 'SHELXL-97 (Sheldrick, 1997)'
_computing_structure_solution 'SHELXS-97 (Sheldrick, 1990)'
_diffrn_ambient_temperature 103(2)
_diffrn_detector_area_resol_mean 28.5714
_diffrn_measured_fraction_theta_full 0.999
_diffrn_measured_fraction_theta_max 0.999
_diffrn_measurement_device_type Saturn724+
_diffrn_measurement_method dtprofit.ref
_diffrn_radiation_monochromator graphite
_diffrn_radiation_source 'fine-focus sealed tube'
_diffrn_radiation_type MoK\a
_diffrn_radiation_wavelength 0.71075
_diffrn_reflns_av_R_equivalents 0.0994
_diffrn_reflns_av_sigmaI/netI 0.1019
_diffrn_reflns_limit_h_max 14
_diffrn_reflns_limit_h_min -17
_diffrn_reflns_limit_k_max 18
_diffrn_reflns_limit_k_min -19
_diffrn_reflns_limit_l_max 23
_diffrn_reflns_limit_l_min -23
_diffrn_reflns_number 32089
_diffrn_reflns_theta_full 24.50
_diffrn_reflns_theta_max 24.50
_diffrn_reflns_theta_min 2.38
_exptl_absorpt_coefficient_mu 2.876
_exptl_absorpt_correction_T_max 0.9427
_exptl_absorpt_correction_T_min 0.8997
_exptl_absorpt_correction_type numerical
_exptl_crystal_colour Red
_exptl_crystal_density_diffrn 1.391
_exptl_crystal_density_method 'not measured'
_exptl_crystal_description Block
_exptl_crystal_F_000 2144
_exptl_crystal_size_max 0.05
_exptl_crystal_size_mid 0.04
_exptl_crystal_size_min 0.04
_refine_diff_density_max 5.584
_refine_diff_density_min -1.792
_refine_diff_density_rms 0.228
_refine_ls_extinction_method none
_refine_ls_goodness_of_fit_ref 1.071
_refine_ls_hydrogen_treatment constr
_refine_ls_matrix_type full
_refine_ls_number_parameters 549
_refine_ls_number_reflns 8244
_refine_ls_number_restraints 80
_refine_ls_restrained_S_all 1.070
_refine_ls_R_factor_all 0.1112
_refine_ls_R_factor_gt 0.0828
_refine_ls_shift/su_max 0.000
_refine_ls_shift/su_mean 0.000
_refine_ls_structure_factor_coef Fsqd
_refine_ls_weighting_details 'calc w=1/[\s^2^(Fo^2^)+(0.0887P)^2^+63.8807P] where P=(Fo^2^+2Fc^2^)/3'
_refine_ls_weighting_scheme calc
_refine_ls_wR_factor_gt 0.1918
_refine_ls_wR_factor_ref 0.2200
_reflns_number_gt 5931
_reflns_number_total 8244
_reflns_threshold_expression >2sigma(I)
_cod_data_source_file om5b00207_si_002.cif
_cod_data_source_block complex_5
_cod_depositor_comments
;
The following automatic conversions were performed:

'_symmetry_cell_setting' value 'Monoclinic' changed to 'monoclinic'
according to
/usr/data/users/saulius/crontab/automatic-downloads/rss-feeds/ACS/lib/dictionaries/cif_core.dic
dictionary named 'cif_core.dic' version 2.4.2 from 2011-04-26.

'_exptl_absorpt_correction_type' value 'Numerical' changed to
'numerical' according to
/usr/data/users/saulius/crontab/automatic-downloads/rss-feeds/ACS/lib/dictionaries/cif_core.dic
dictionary named 'cif_core.dic' version 2.4.2 from 2011-04-26.

Automatic conversion script
Id: cif_fix_values 3271 2015-04-21 07:52:19Z andrius 

 Adding full bibliography for 4085859--4085860.cif.
;
_cod_original_sg_symbol_H-M P21/c
_cod_database_code 4085860

loop_
_symmetry_equiv_pos_as_xyz
'x, y, z'
'-x, y+1/2, -z+1/2'
'-x, -y, -z'
'x, -y-1/2, z-1/2'

loop_
_atom_site_label
_atom_site_type_symbol
_atom_site_fract_x
_atom_site_fract_y
_atom_site_fract_z
_atom_site_U_iso_or_equiv
_atom_site_adp_type
_atom_site_occupancy
_atom_site_symmetry_multiplicity
_atom_site_calc_flag
_atom_site_refinement_flags
_atom_site_disorder_assembly
_atom_site_disorder_group
Ir1 Ir 0.02519(3) 0.22943(3) 0.27924(2) 0.02553(19) Uani 1 1 d . . .
P1 P -0.1133(2) 0.2103(2) 0.31283(15) 0.0290(7) Uani 1 1 d . . .
P2 P 0.1342(2) 0.31145(19) 0.26091(15) 0.0271(7) Uani 1 1 d . . .
N1 N -0.0438(6) 0.3088(7) 0.2116(4) 0.029(2) Uani 1 1 d . . .
C1 C -0.1810(7) 0.2384(7) 0.2341(5) 0.025(3) Uani 1 1 d . . .
H1 H -0.1884 0.1904 0.2045 0.031 Uiso 1 1 calc R . .
H1A H -0.2412 0.2558 0.2436 0.031 Uiso 1 1 calc R . .
C2 C 0.0920(8) 0.3785(7) 0.2001(6) 0.029(3) Uani 1 1 d . . .
H2 H 0.1277 0.4179 0.1812 0.034 Uiso 1 1 calc R . .
C3 C -0.1374(9) 0.3068(7) 0.1982(5) 0.032(3) Uani 1 1 d . . .
C4 C -0.1861(9) 0.3594(8) 0.1582(6) 0.039(3) Uani 1 1 d . . .
H4 H -0.2495 0.3542 0.1506 0.047 Uiso 1 1 calc R . .
C5 C -0.1426(8) 0.4225(8) 0.1276(7) 0.036(3) Uani 1 1 d . . .
H5 H -0.1765 0.4609 0.1001 0.044 Uiso 1 1 calc R . .
C6 C -0.0523(9) 0.4278(7) 0.1376(6) 0.034(3) Uani 1 1 d . . .
H6 H -0.0223 0.4695 0.1166 0.041 Uiso 1 1 calc R . .
C7 C -0.0011(9) 0.3696(7) 0.1808(6) 0.036(3) Uani 1 1 d . . .
C8 C 0.1006(8) 0.1551(7) 0.3511(6) 0.033(3) Uani 1 1 d . . .
H8 H 0.1039 0.0999 0.3323 0.039 Uiso 1 1 calc R . .
H8A H 0.1626 0.1765 0.3589 0.039 Uiso 1 1 calc R . .
C9 C 0.0658(9) 0.1494(8) 0.4139(7) 0.041(3) Uani 1 1 d . . .
N2 N 0.0338(9) 0.1469(8) 0.4640(6) 0.052(3) Uani 1 1 d . . .
C10 C 0.0123(9) 0.1200(8) 0.2216(6) 0.037(3) Uani 1 1 d . . .
H10 H 0.0725 0.0970 0.2184 0.045 Uiso 1 1 calc R . .
H10A H -0.0226 0.0798 0.2444 0.045 Uiso 1 1 calc R . .
C11 C -0.0335(8) 0.1356(7) 0.1534(6) 0.028(3) Uani 1 1 d . . .
N3 N -0.0715(8) 0.1480(7) 0.1032(6) 0.049(3) Uani 1 1 d . . .
K1 K -0.0877(2) 0.28613(19) 0.03391(14) 0.0411(7) Uani 1 1 d . . .
C12 C -0.1762(8) 0.2473(8) 0.3807(5) 0.027(3) Uani 1 1 d . . .
C13 C -0.2339(8) 0.1842(7) 0.3980(6) 0.027(3) Uani 1 1 d . . .
C14 C -0.2965(8) 0.1970(7) 0.4436(6) 0.031(3) Uani 1 1 d . . .
H14 H -0.3347 0.1540 0.4536 0.037 Uiso 1 1 calc R . .
C15 C -0.3030(8) 0.2716(6) 0.4741(5) 0.023(2) Uani 1 1 d . . .
C16 C -0.2453(7) 0.3325(7) 0.4584(5) 0.022(2) Uani 1 1 d . . .
H16 H -0.2496 0.3837 0.4791 0.026 Uiso 1 1 calc R . .
C17 C -0.1807(8) 0.3231(8) 0.4135(6) 0.035(3) Uani 1 1 d . . .
C18A C -0.244(3) 0.107(2) 0.356(2) 0.036(11) Uiso 0.46(6) 1 d P A 1
C19A C -0.320(2) 0.101(2) 0.300(2) 0.030(8) Uiso 0.46(6) 1 d P A 1
H19A H -0.3766 0.0945 0.3182 0.045 Uiso 0.46(6) 1 calc PR A 1
H19B H -0.3097 0.0533 0.2721 0.045 Uiso 0.46(6) 1 calc PR A 1
H19C H -0.3215 0.1497 0.2721 0.045 Uiso 0.46(6) 1 calc PR A 1
C20A C -0.239(2) 0.0339(14) 0.4060(15) 0.018(8) Uiso 0.46(6) 1 d P A 1
H20A H -0.2964 0.0054 0.4017 0.027 Uiso 0.46(6) 1 calc PR A 1
H20B H -0.2250 0.0541 0.4517 0.027 Uiso 0.46(6) 1 calc PR A 1
H20C H -0.1915 -0.0034 0.3958 0.027 Uiso 0.46(6) 1 calc PR A 1
C18B C -0.223(2) 0.1003(17) 0.3682(15) 0.023(8) Uiso 0.54(6) 1 d P A 2
C19B C -0.3075(17) 0.0819(17) 0.3227(16) 0.026(7) Uiso 0.54(6) 1 d P A 2
H19D H -0.3236 0.1287 0.2938 0.038 Uiso 0.54(6) 1 calc PR A 2
H19E H -0.3563 0.0705 0.3496 0.038 Uiso 0.54(6) 1 calc PR A 2
H19F H -0.2977 0.0346 0.2950 0.038 Uiso 0.54(6) 1 calc PR A 2
C20B C -0.206(3) 0.0352(16) 0.4251(16) 0.036(8) Uiso 0.54(6) 1 d P A 2
H20D H -0.2069 -0.0191 0.4053 0.055 Uiso 0.54(6) 1 calc PR A 2
H20E H -0.2534 0.0391 0.4546 0.055 Uiso 0.54(6) 1 calc PR A 2
H20F H -0.1477 0.0449 0.4510 0.055 Uiso 0.54(6) 1 calc PR A 2
C21 C -0.1456(8) 0.1045(7) 0.3270(6) 0.033(3) Uani 1 1 d . . .
H21 H -0.1496 0.0735 0.2848 0.049 Uiso 0.46(6) 1 calc PR A 1
H21A H -0.1006 0.0783 0.3599 0.049 Uiso 0.46(6) 1 calc PR A 1
H21B H -0.1627 0.0777 0.2835 0.049 Uiso 0.54(6) 1 calc PR A 2
H21C H -0.0936 0.0751 0.3503 0.049 Uiso 0.54(6) 1 calc PR A 2
C22 C -0.3719(8) 0.2894(8) 0.5234(5) 0.029(3) Uani 1 1 d . A .
C23 C -0.3227(8) 0.3208(8) 0.5889(6) 0.037(3) Uani 1 1 d . . .
H23 H -0.2816 0.3643 0.5795 0.056 Uiso 1 1 calc R A .
H23A H -0.2885 0.2765 0.6121 0.056 Uiso 1 1 calc R . .
H23B H -0.3663 0.3418 0.6171 0.056 Uiso 1 1 calc R . .
C24 C -0.4376(8) 0.3514(8) 0.4927(7) 0.037(3) Uani 1 1 d . . .
H24 H -0.4764 0.3689 0.5258 0.056 Uiso 1 1 calc R A .
H24A H -0.4743 0.3276 0.4542 0.056 Uiso 1 1 calc R . .
H24B H -0.4049 0.3982 0.4780 0.056 Uiso 1 1 calc R . .
C25 C -0.4218(9) 0.2140(9) 0.5402(7) 0.048(4) Uani 1 1 d . . .
H25 H -0.4643 0.2277 0.5718 0.072 Uiso 1 1 calc R A .
H25A H -0.3790 0.1737 0.5605 0.072 Uiso 1 1 calc R . .
H25B H -0.4544 0.1916 0.4994 0.072 Uiso 1 1 calc R . .
C26 C -0.1182(8) 0.3957(7) 0.4046(6) 0.026(3) Uani 1 1 d . A .
C27 C -0.0213(8) 0.3717(7) 0.4277(7) 0.034(3) Uani 1 1 d . . .
H27 H 0.0193 0.4136 0.4142 0.051 Uiso 1 1 calc R A .
H27A H -0.0078 0.3199 0.4072 0.051 Uiso 1 1 calc R . .
H27B H -0.0130 0.3662 0.4764 0.051 Uiso 1 1 calc R . .
C28 C -0.1269(8) 0.4206(7) 0.3304(5) 0.030(3) Uani 1 1 d . . .
H28 H -0.1896 0.4335 0.3150 0.044 Uiso 1 1 calc R A .
H28A H -0.1070 0.3758 0.3038 0.044 Uiso 1 1 calc R . .
H28B H -0.0895 0.4683 0.3252 0.044 Uiso 1 1 calc R . .
C29 C -0.1416(9) 0.4715(7) 0.4432(6) 0.036(3) Uani 1 1 d . . .
H29 H -0.1425 0.4577 0.4904 0.054 Uiso 1 1 calc R A .
H29A H -0.2007 0.4916 0.4247 0.054 Uiso 1 1 calc R . .
H29B H -0.0964 0.5135 0.4392 0.054 Uiso 1 1 calc R . .
C30 C 0.2576(8) 0.3239(7) 0.2689(6) 0.028(3) Uani 1 1 d . . .
C31 C 0.2994(7) 0.3745(7) 0.3194(6) 0.027(3) Uani 1 1 d . . .
C32 C 0.3891(8) 0.3974(7) 0.3172(6) 0.029(3) Uani 1 1 d . . .
H32 H 0.4174 0.4314 0.3514 0.035 Uiso 1 1 calc R . .
C33 C 0.4374(7) 0.3719(8) 0.2669(6) 0.030(3) Uani 1 1 d . . .
C34 C 0.3978(7) 0.3160(8) 0.2221(6) 0.032(3) Uani 1 1 d . . .
H34 H 0.4326 0.2939 0.1901 0.038 Uiso 1 1 calc R . .
C35 C 0.3083(8) 0.2899(7) 0.2211(6) 0.031(3) Uani 1 1 d . . .
C36 C 0.2546(8) 0.4095(8) 0.3799(6) 0.032(3) Uani 1 1 d . . .
C37 C 0.2134(8) 0.3408(8) 0.4179(6) 0.038(3) Uani 1 1 d . . .
H37 H 0.1846 0.3638 0.4549 0.056 Uiso 1 1 calc R . .
H37A H 0.2607 0.3031 0.4357 0.056 Uiso 1 1 calc R . .
H37B H 0.1687 0.3118 0.3875 0.056 Uiso 1 1 calc R . .
C38 C 0.1867(8) 0.4744(8) 0.3542(6) 0.035(3) Uani 1 1 d . . .
H38 H 0.1629 0.5005 0.3921 0.052 Uiso 1 1 calc R . .
H38A H 0.1374 0.4494 0.3252 0.052 Uiso 1 1 calc R . .
H38B H 0.2161 0.5151 0.3289 0.052 Uiso 1 1 calc R . .
C39 C 0.3236(8) 0.4497(8) 0.4333(6) 0.035(3) Uani 1 1 d . . .
H39 H 0.3505 0.4968 0.4138 0.053 Uiso 1 1 calc R . .
H39A H 0.3707 0.4105 0.4485 0.053 Uiso 1 1 calc R . .
H39B H 0.2933 0.4670 0.4714 0.053 Uiso 1 1 calc R . .
C40 C 0.5340(8) 0.4001(8) 0.2638(6) 0.036(3) Uani 1 1 d . . .
C41 C 0.5637(9) 0.4690(9) 0.3127(8) 0.054(4) Uani 1 1 d . . .
H41 H 0.5637 0.4497 0.3587 0.080 Uiso 1 1 calc R . .
H41A H 0.5222 0.5147 0.3048 0.080 Uiso 1 1 calc R . .
H41B H 0.6243 0.4866 0.3059 0.080 Uiso 1 1 calc R . .
C42 C 0.5431(10) 0.4323(9) 0.1934(7) 0.052(4) Uani 1 1 d . . .
H42 H 0.6043 0.4521 0.1917 0.078 Uiso 1 1 calc R . .
H42A H 0.5005 0.4767 0.1828 0.078 Uiso 1 1 calc R . .
H42B H 0.5304 0.3885 0.1608 0.078 Uiso 1 1 calc R . .
C43 C 0.5968(10) 0.3301(9) 0.2810(9) 0.056(4) Uani 1 1 d . . .
H43 H 0.6584 0.3503 0.2897 0.085 Uiso 1 1 calc R . .
H43A H 0.5924 0.2918 0.2436 0.085 Uiso 1 1 calc R . .
H43B H 0.5805 0.3026 0.3210 0.085 Uiso 1 1 calc R . .
C44 C 0.2765(9) 0.2191(8) 0.1720(6) 0.036(3) Uani 1 1 d . . .
C45 C 0.3514(8) 0.1900(9) 0.1311(7) 0.043(3) Uani 1 1 d . . .
H45 H 0.3321 0.1403 0.1070 0.064 Uiso 1 1 calc R . .
H45A H 0.4060 0.1791 0.1614 0.064 Uiso 1 1 calc R . .
H45B H 0.3635 0.2321 0.0991 0.064 Uiso 1 1 calc R . .
C46 C 0.1971(9) 0.2372(9) 0.1226(7) 0.042(3) Uani 1 1 d . . .
H46 H 0.2073 0.2879 0.0993 0.063 Uiso 1 1 calc R . .
H46A H 0.1437 0.2426 0.1459 0.063 Uiso 1 1 calc R . .
H46B H 0.1882 0.1929 0.0901 0.063 Uiso 1 1 calc R . .
C47 C 0.2584(10) 0.1436(8) 0.2162(7) 0.047(4) Uani 1 1 d . . .
H47 H 0.2170 0.1589 0.2482 0.071 Uiso 1 1 calc R . .
H47A H 0.3151 0.1250 0.2404 0.071 Uiso 1 1 calc R . .
H47B H 0.2318 0.1000 0.1874 0.071 Uiso 1 1 calc R . .
O1 O 0.3723(10) 0.1743(9) 0.3984(10) 0.134(6) Uani 1 1 d DU . .
C48 C 0.3357(11) 0.0995(12) 0.4228(13) 0.114(7) Uani 1 1 d DU . .
H48 H 0.3042 0.0681 0.3853 0.137 Uiso 1 1 calc R . .
H48A H 0.2926 0.1118 0.4551 0.137 Uiso 1 1 calc R . .
C49 C 0.4168(11) 0.0506(11) 0.4575(10) 0.093(5) Uani 1 1 d DU . .
H49 H 0.4282 0.0632 0.5057 0.112 Uiso 1 1 calc R . .
H49A H 0.4077 -0.0085 0.4515 0.112 Uiso 1 1 calc R . .
C50 C 0.4906(9) 0.0808(8) 0.4203(7) 0.054(4) Uani 1 1 d DU . .
H50 H 0.5133 0.0359 0.3944 0.065 Uiso 1 1 calc R . .
H50A H 0.5407 0.1008 0.4524 0.065 Uiso 1 1 calc R . .
C51 C 0.4564(11) 0.1490(10) 0.3732(9) 0.082(4) Uani 1 1 d DU . .
H51 H 0.4999 0.1943 0.3752 0.099 Uiso 1 1 calc R . .
H51A H 0.4450 0.1294 0.3265 0.099 Uiso 1 1 calc R . .

loop_
_atom_site_aniso_label
_atom_site_aniso_U_11
_atom_site_aniso_U_22
_atom_site_aniso_U_33
_atom_site_aniso_U_23
_atom_site_aniso_U_13
_atom_site_aniso_U_12
Ir1 0.0264(3) 0.0241(3) 0.0278(3) -0.00201(19) 0.0105(2) -0.00066(19)
P1 0.0251(16) 0.0360(18) 0.0279(16) -0.0033(13) 0.0110(13) -0.0050(14)
P2 0.0296(17) 0.0266(16) 0.0266(15) -0.0020(13) 0.0102(13) 0.0025(14)
N1 0.023(5) 0.043(6) 0.023(5) 0.000(4) 0.014(4) -0.013(5)
C1 0.021(6) 0.039(7) 0.018(6) -0.002(5) 0.010(5) -0.006(5)
C2 0.037(7) 0.024(6) 0.028(6) 0.004(5) 0.016(5) -0.008(5)
C3 0.058(9) 0.020(6) 0.020(6) -0.003(5) 0.017(6) -0.002(6)
C4 0.038(8) 0.042(8) 0.038(7) -0.021(6) 0.006(6) -0.015(7)
C5 0.030(7) 0.025(7) 0.053(8) -0.010(6) 0.002(6) 0.005(6)
C6 0.052(9) 0.016(6) 0.035(7) -0.009(5) 0.009(6) -0.003(6)
C7 0.056(9) 0.027(7) 0.026(6) -0.014(5) 0.014(6) -0.002(6)
C8 0.039(7) 0.022(6) 0.041(7) 0.005(5) 0.020(6) 0.007(5)
C9 0.042(8) 0.035(8) 0.041(8) 0.006(6) -0.012(7) 0.004(6)
N2 0.065(9) 0.059(8) 0.037(7) 0.000(6) 0.024(6) 0.012(7)
C10 0.041(8) 0.039(8) 0.035(7) -0.001(6) 0.016(6) -0.006(6)
C11 0.026(7) 0.031(7) 0.033(7) -0.009(5) 0.024(6) -0.004(5)
N3 0.058(8) 0.044(7) 0.043(7) 0.003(6) 0.000(6) -0.015(6)
K1 0.0460(18) 0.0502(18) 0.0296(15) -0.0067(13) 0.0143(13) -0.0057(14)
C12 0.024(6) 0.047(7) 0.010(5) 0.001(5) 0.008(5) -0.003(5)
C13 0.025(6) 0.024(6) 0.033(6) -0.008(5) 0.010(5) -0.007(5)
C14 0.024(6) 0.024(6) 0.046(7) 0.013(6) 0.008(5) 0.004(5)
C15 0.026(6) 0.023(6) 0.019(5) 0.003(4) 0.002(5) 0.006(5)
C16 0.018(6) 0.021(6) 0.027(6) -0.006(5) 0.009(5) -0.004(5)
C17 0.030(7) 0.045(8) 0.031(7) -0.002(6) 0.012(5) -0.004(6)
C21 0.028(7) 0.033(7) 0.039(7) 0.006(6) 0.015(6) -0.006(6)
C22 0.027(6) 0.045(8) 0.017(6) -0.005(5) 0.012(5) 0.001(6)
C23 0.036(7) 0.046(8) 0.034(7) 0.000(6) 0.020(6) 0.008(6)
C24 0.027(7) 0.035(7) 0.053(8) -0.013(6) 0.014(6) 0.000(6)
C25 0.038(8) 0.077(11) 0.032(7) 0.003(7) 0.018(6) 0.009(7)
C26 0.029(6) 0.023(6) 0.028(6) 0.001(5) 0.014(5) 0.005(5)
C27 0.032(7) 0.021(6) 0.050(8) 0.008(6) 0.012(6) 0.001(5)
C28 0.035(7) 0.027(7) 0.028(6) -0.006(5) 0.012(5) -0.009(5)
C29 0.036(7) 0.033(7) 0.045(8) 0.002(6) 0.023(6) 0.004(6)
C30 0.041(7) 0.018(6) 0.028(6) -0.002(5) 0.012(5) 0.001(5)
C31 0.022(6) 0.029(7) 0.031(6) -0.003(5) 0.009(5) 0.006(5)
C32 0.022(6) 0.031(7) 0.036(7) -0.006(5) 0.010(5) 0.000(5)
C33 0.015(6) 0.043(8) 0.035(7) -0.013(6) 0.006(5) 0.003(5)
C34 0.015(6) 0.039(7) 0.043(7) -0.001(6) 0.008(5) 0.007(5)
C35 0.034(7) 0.029(7) 0.030(6) -0.002(5) 0.005(5) 0.001(6)
C36 0.033(7) 0.036(7) 0.030(6) -0.007(5) 0.013(5) 0.005(6)
C37 0.029(7) 0.048(8) 0.036(7) -0.016(6) 0.006(6) 0.010(6)
C38 0.036(7) 0.042(8) 0.028(7) -0.011(6) 0.008(6) -0.004(6)
C39 0.031(7) 0.038(8) 0.038(7) -0.008(6) 0.008(6) 0.000(6)
C40 0.031(7) 0.042(8) 0.036(7) -0.005(6) 0.007(6) -0.004(6)
C41 0.034(8) 0.058(10) 0.073(11) -0.017(8) 0.026(8) -0.015(7)
C42 0.048(9) 0.054(10) 0.058(9) 0.007(7) 0.026(8) -0.006(7)
C43 0.039(8) 0.043(9) 0.091(12) -0.002(8) 0.022(8) 0.003(7)
C44 0.030(7) 0.049(8) 0.034(7) -0.019(6) 0.019(6) -0.012(6)
C45 0.027(7) 0.054(9) 0.050(8) -0.027(7) 0.018(6) -0.005(6)
C46 0.044(8) 0.052(9) 0.033(7) -0.012(6) 0.017(6) -0.002(7)
C47 0.043(8) 0.038(8) 0.066(10) -0.008(7) 0.032(7) -0.006(7)
O1 0.101(11) 0.101(11) 0.203(16) 0.018(11) 0.025(11) 0.014(8)
C48 0.069(9) 0.101(14) 0.169(19) 0.013(13) 0.000(11) 0.001(10)
C49 0.069(11) 0.070(11) 0.140(16) -0.013(9) 0.008(10) -0.005(9)
C50 0.054(8) 0.048(8) 0.057(9) -0.026(6) -0.009(7) -0.004(6)
C51 0.078(10) 0.068(11) 0.094(12) -0.019(8) -0.017(9) 0.007(8)

loop_
_atom_type_symbol
_atom_type_description
_atom_type_scat_dispersion_real
_atom_type_scat_dispersion_imag
_atom_type_scat_source
C C 0.0033 0.0016 'International Tables Vol C Tables 4.2.6.8 and 6.1.1.4'
H H 0.0000 0.0000 'International Tables Vol C Tables 4.2.6.8 and 6.1.1.4'
Ir Ir -1.4442 7.9887 'International Tables Vol C Tables 4.2.6.8 and 6.1.1.4'
K K 0.2009 0.2494 'International Tables Vol C Tables 4.2.6.8 and 6.1.1.4'
N N 0.0061 0.0033 'International Tables Vol C Tables 4.2.6.8 and 6.1.1.4'
O O 0.0106 0.0060 'International Tables Vol C Tables 4.2.6.8 and 6.1.1.4'
P P 0.1023 0.0942 'International Tables Vol C Tables 4.2.6.8 and 6.1.1.4'

loop_
_geom_angle_atom_site_label_1
_geom_angle_atom_site_label_2
_geom_angle_atom_site_label_3
_geom_angle
_geom_angle_site_symmetry_1
_geom_angle_site_symmetry_3
N1 Ir1 C8 176.2(4) . .
N1 Ir1 C10 99.8(4) . .
C8 Ir1 C10 83.6(5) . .
N1 Ir1 P2 79.9(3) . .
C8 Ir1 P2 97.1(4) . .
C10 Ir1 P2 116.9(4) . .
N1 Ir1 P1 83.1(3) . .
C8 Ir1 P1 98.6(3) . .
C10 Ir1 P1 90.9(4) . .
P2 Ir1 P1 149.40(12) . .
C1 P1 C21 104.1(6) . .
C1 P1 C12 106.0(5) . .
C21 P1 C12 91.8(6) . .
C1 P1 Ir1 98.0(4) . .
C21 P1 Ir1 116.2(4) . .
C12 P1 Ir1 137.2(4) . .
C2 P2 C30 105.8(5) . .
C2 P2 Ir1 107.4(4) . .
C30 P2 Ir1 144.5(4) . .
C7 N1 C3 116.1(11) . .
C7 N1 Ir1 122.2(8) . .
C3 N1 Ir1 121.5(7) . .
C3 C1 P1 111.7(8) . .
C3 C1 H1 109.3 . .
P1 C1 H1 109.3 . .
C3 C1 H1A 109.3 . .
P1 C1 H1A 109.3 . .
H1 C1 H1A 107.9 . .
C7 C2 P2 113.5(9) . .
C7 C2 H2 123.2 . .
P2 C2 H2 123.2 . .
C4 C3 N1 124.3(11) . .
C4 C3 C1 122.0(12) . .
N1 C3 C1 113.7(10) . .
C4 C3 K1 69.9(7) . .
N1 C3 K1 82.2(6) . .
C1 C3 K1 121.8(7) . .
C3 C4 C5 119.6(12) . .
C3 C4 K1 87.6(8) . .
C5 C4 K1 70.4(7) . .
C3 C4 H4 120.2 . .
C5 C4 H4 120.2 . .
K1 C4 H4 112.0 . .
C6 C5 C4 119.4(13) . .
C6 C5 K1 78.8(7) . .
C4 C5 K1 84.3(7) . .
C6 C5 H5 120.3 . .
C4 C5 H5 120.3 . .
K1 C5 H5 106.9 . .
C5 C6 C7 119.8(12) . .
C5 C6 K1 76.3(7) . .
C7 C6 K1 86.7(7) . .
C5 C6 H6 120.1 . .
C7 C6 H6 120.1 . .
K1 C6 H6 107.1 . .
N1 C7 C2 116.7(11) . .
N1 C7 C6 120.7(12) . .
C2 C7 C6 122.1(11) . .
N1 C7 K1 87.0(7) . .
C2 C7 K1 123.3(7) . .
C6 C7 K1 67.9(6) . .
C9 C8 Ir1 114.9(9) . .
C9 C8 H8 108.5 . .
Ir1 C8 H8 108.5 . .
C9 C8 H8A 108.5 . .
Ir1 C8 H8A 108.5 . .
H8 C8 H8A 107.5 . .
N2 C9 C8 176.8(14) . .
C9 N2 K1 144.7(11) . 4_566
C11 C10 Ir1 110.9(9) . .
C11 C10 H10 109.5 . .
Ir1 C10 H10 109.5 . .
C11 C10 H10A 109.5 . .
Ir1 C10 H10A 109.5 . .
H10 C10 H10A 108.0 . .
N3 C11 C10 176.9(13) . .
N3 C11 K1 36.2(8) . .
C10 C11 K1 143.9(8) . .
C11 N3 K1 129.4(10) . .
N3 K1 N2 127.1(4) . 4_565
N3 K1 C5 108.3(4) . .
N2 K1 C5 105.5(4) 4_565 .
N3 K1 C6 106.8(4) . .
N2 K1 C6 88.3(4) 4_565 .
C5 K1 C6 25.0(3) . .
N3 K1 C17 85.5(4) . 4_565
N2 K1 C17 95.6(4) 4_565 4_565
C5 K1 C17 138.0(3) . 4_565
C6 K1 C17 161.2(3) . 4_565
N3 K1 C12 110.7(4) . 4_565
N2 K1 C12 78.4(3) 4_565 4_565
C5 K1 C12 126.1(3) . 4_565
C6 K1 C12 140.8(3) . 4_565
C17 K1 C12 25.3(3) 4_565 4_565
N3 K1 C4 86.4(4) . .
N2 K1 C4 130.2(4) 4_565 .
C5 K1 C4 25.3(3) . .
C6 K1 C4 43.5(3) . .
C17 K1 C4 126.1(3) 4_565 .
C12 K1 C4 127.9(3) 4_565 .
N3 K1 C16 75.6(3) . 4_565
N2 K1 C16 119.9(3) 4_565 4_565
C5 K1 C16 118.8(3) . 4_565
C6 K1 C16 143.6(3) . 4_565
C17 K1 C16 25.0(3) 4_565 4_565
C12 K1 C16 43.4(3) 4_565 4_565
C4 K1 C16 102.0(3) . 4_565
N3 K1 C13 124.4(3) . 4_565
N2 K1 C13 86.0(4) 4_565 4_565
C5 K1 C13 101.3(3) . 4_565
C6 K1 C13 118.7(3) . 4_565
C17 K1 C13 43.6(3) 4_565 4_565
C12 K1 C13 24.9(3) 4_565 4_565
C4 K1 C13 105.1(3) . 4_565
C16 K1 C13 48.9(3) 4_565 4_565
N3 K1 C7 83.6(4) . .
N2 K1 C7 94.4(4) 4_565 .
C5 K1 C7 43.7(3) . .
C6 K1 C7 25.4(3) . .
C17 K1 C7 168.3(3) 4_565 .
C12 K1 C7 165.7(3) 4_565 .
C4 K1 C7 49.0(3) . .
C16 K1 C7 145.7(3) 4_565 .
C13 K1 C7 143.7(3) 4_565 .
N3 K1 C14 111.5(3) . 4_565
N2 K1 C14 108.9(4) 4_565 4_565
C5 K1 C14 88.4(3) . 4_565
C6 K1 C14 111.4(3) . 4_565
C17 K1 C14 50.0(3) 4_565 4_565
C12 K1 C14 43.1(3) 4_565 4_565
C4 K1 C14 84.9(3) . 4_565
C16 K1 C14 41.1(3) 4_565 4_565
C13 K1 C14 23.8(3) 4_565 4_565
C7 K1 C14 131.4(3) . 4_565
N3 K1 C15 88.4(3) . 4_565
N2 K1 C15 126.9(3) 4_565 4_565
C5 K1 C15 96.2(3) . 4_565
C6 K1 C15 121.1(3) . 4_565
C17 K1 C15 43.4(3) 4_565 4_565
C12 K1 C15 50.4(3) 4_565 4_565
C4 K1 C15 83.2(3) . 4_565
C16 K1 C15 23.6(3) 4_565 4_565
C13 K1 C15 41.8(3) 4_565 4_565
C7 K1 C15 131.8(3) . 4_565
C14 K1 C15 23.2(3) 4_565 4_565
C17 C12 C13 117.8(10) . .
C17 C12 P1 133.6(9) . .
C13 C12 P1 108.5(9) . .
C17 C12 K1 75.2(7) . 4_566
C13 C12 K1 80.6(6) . 4_566
P1 C12 K1 117.2(5) . 4_566
C14 C13 C12 121.5(11) . .
C14 C13 C18A 117.2(17) . .
C12 C13 C18A 119.8(16) . .
C14 C13 C18B 120.4(14) . .
C12 C13 C18B 118.0(14) . .
C18A C13 C18B 15.2(17) . .
C14 C13 K1 82.3(7) . 4_566
C12 C13 K1 74.5(6) . 4_566
C18A C13 K1 126.5(18) . 4_566
C18B C13 K1 111.4(14) . 4_566
C15 C14 C13 120.8(11) . .
C15 C14 K1 78.5(7) . 4_566
C13 C14 K1 73.8(7) . 4_566
C15 C14 H14 119.6 . .
C13 C14 H14 119.6 . .
K1 C14 H14 118.9 4_566 .
C14 C15 C16 117.6(10) . .
C14 C15 C22 122.9(10) . .
C16 C15 C22 119.5(10) . .
C14 C15 K1 78.3(7) . 4_566
C16 C15 K1 72.2(6) . 4_566
C22 C15 K1 119.9(7) . 4_566
C15 C16 C17 124.2(11) . .
C15 C16 K1 84.2(6) . 4_566
C17 C16 K1 73.8(7) . 4_566
C15 C16 H16 117.9 . .
C17 C16 H16 117.9 . .
K1 C16 H16 114.0 4_566 .
C16 C17 C12 118.0(11) . .
C16 C17 C26 117.5(11) . .
C12 C17 C26 124.5(10) . .
C16 C17 K1 81.2(7) . 4_566
C12 C17 K1 79.4(7) . 4_566
C26 C17 K1 107.9(7) . 4_566
C19A C18A C13 120(3) . .
C19A C18A C20A 114(3) . .
C13 C18A C20A 107(2) . .
C19A C18A C21 111(2) . .
C13 C18A C21 100(2) . .
C20A C18A C21 103(2) . .
C21 C18B C19B 109(2) . .
C21 C18B C13 107.5(18) . .
C19B C18B C13 107(2) . .
C21 C18B C20B 112(2) . .
C19B C18B C20B 111(2) . .
C13 C18B C20B 110(2) . .
C18B C19B H19D 109.5 . .
C18B C19B H19E 109.5 . .
H19D C19B H19E 109.5 . .
C18B C19B H19F 109.5 . .
H19D C19B H19F 109.5 . .
H19E C19B H19F 109.5 . .
C18B C20B H20D 109.5 . .
C18B C20B H20E 109.5 . .
H20D C20B H20E 109.5 . .
C18B C20B H20F 109.5 . .
H20D C20B H20F 109.5 . .
H20E C20B H20F 109.5 . .
C18B C21 C18A 13.6(17) . .
C18B C21 P1 111.3(13) . .
C18A C21 P1 106.9(15) . .
C18B C21 H21 118.5 . .
C18A C21 H21 110.3 . .
P1 C21 H21 110.3 . .
C18B C21 H21A 96.9 . .
C18A C21 H21A 110.3 . .
P1 C21 H21A 110.3 . .
H21 C21 H21A 108.6 . .
C18B C21 H21B 109.4 . .
C18A C21 H21B 99.9 . .
P1 C21 H21B 109.4 . .
H21 C21 H21B 12.0 . .
H21A C21 H21B 119.0 . .
C18B C21 H21C 109.4 . .
C18A C21 H21C 122.5 . .
P1 C21 H21C 109.4 . .
H21 C21 H21C 96.8 . .
H21A C21 H21C 13.8 . .
H21B C21 H21C 108.0 . .
C24 C22 C25 109.5(10) . .
C24 C22 C23 110.6(10) . .
C25 C22 C23 106.7(10) . .
C24 C22 C15 108.8(9) . .
C25 C22 C15 112.0(10) . .
C23 C22 C15 109.2(9) . .
C22 C23 H23 109.5 . .
C22 C23 H23A 109.5 . .
H23 C23 H23A 109.5 . .
C22 C23 H23B 109.5 . .
H23 C23 H23B 109.5 . .
H23A C23 H23B 109.5 . .
C22 C24 H24 109.5 . .
C22 C24 H24A 109.5 . .
H24 C24 H24A 109.5 . .
C22 C24 H24B 109.5 . .
H24 C24 H24B 109.5 . .
H24A C24 H24B 109.5 . .
C22 C25 H25 109.5 . .
C22 C25 H25A 109.5 . .
H25 C25 H25A 109.5 . .
C22 C25 H25B 109.5 . .
H25 C25 H25B 109.5 . .
H25A C25 H25B 109.5 . .
C27 C26 C29 108.8(10) . .
C27 C26 C28 109.5(9) . .
C29 C26 C28 106.1(10) . .
C27 C26 C17 109.5(9) . .
C29 C26 C17 113.3(9) . .
C28 C26 C17 109.7(9) . .
C26 C27 H27 109.5 . .
C26 C27 H27A 109.5 . .
H27 C27 H27A 109.5 . .
C26 C27 H27B 109.5 . .
H27 C27 H27B 109.5 . .
H27A C27 H27B 109.5 . .
C26 C28 H28 109.5 . .
C26 C28 H28A 109.5 . .
H28 C28 H28A 109.5 . .
C26 C28 H28B 109.5 . .
H28 C28 H28B 109.5 . .
H28A C28 H28B 109.5 . .
C26 C29 H29 109.5 . .
C26 C29 H29A 109.5 . .
H29 C29 H29A 109.5 . .
C26 C29 H29B 109.5 . .
H29 C29 H29B 109.5 . .
H29A C29 H29B 109.5 . .
C31 C30 C35 120.0(11) . .
C31 C30 P2 119.1(8) . .
C35 C30 P2 120.7(9) . .
C30 C31 C32 119.0(10) . .
C30 C31 C36 125.8(10) . .
C32 C31 C36 115.2(10) . .
C33 C32 C31 122.0(11) . .
C33 C32 H32 119.0 . .
C31 C32 H32 119.0 . .
C34 C33 C32 117.5(11) . .
C34 C33 C40 121.0(10) . .
C32 C33 C40 121.3(11) . .
C33 C34 C35 123.5(11) . .
C33 C34 H34 118.2 . .
C35 C34 H34 118.2 . .
C34 C35 C30 117.3(11) . .
C34 C35 C44 117.1(10) . .
C30 C35 C44 125.3(11) . .
C38 C36 C37 113.2(10) . .
C38 C36 C39 107.4(10) . .
C37 C36 C39 104.1(10) . .
C38 C36 C31 109.0(10) . .
C37 C36 C31 110.5(10) . .
C39 C36 C31 112.5(10) . .
C36 C37 H37 109.5 . .
C36 C37 H37A 109.5 . .
H37 C37 H37A 109.5 . .
C36 C37 H37B 109.5 . .
H37 C37 H37B 109.5 . .
H37A C37 H37B 109.5 . .
C36 C38 H38 109.5 . .
C36 C38 H38A 109.5 . .
H38 C38 H38A 109.5 . .
C36 C38 H38B 109.5 . .
H38 C38 H38B 109.5 . .
H38A C38 H38B 109.5 . .
C36 C39 H39 109.5 . .
C36 C39 H39A 109.5 . .
H39 C39 H39A 109.5 . .
C36 C39 H39B 109.5 . .
H39 C39 H39B 109.5 . .
H39A C39 H39B 109.5 . .
C43 C40 C33 109.2(11) . .
C43 C40 C42 110.9(12) . .
C33 C40 C42 109.3(11) . .
C43 C40 C41 107.0(12) . .
C33 C40 C41 113.8(10) . .
C42 C40 C41 106.6(12) . .
C40 C41 H41 109.5 . .
C40 C41 H41A 109.5 . .
H41 C41 H41A 109.5 . .
C40 C41 H41B 109.5 . .
H41 C41 H41B 109.5 . .
H41A C41 H41B 109.5 . .
C40 C42 H42 109.5 . .
C40 C42 H42A 109.5 . .
H42 C42 H42A 109.5 . .
C40 C42 H42B 109.5 . .
H42 C42 H42B 109.5 . .
H42A C42 H42B 109.5 . .
C40 C43 H43 109.5 . .
C40 C43 H43A 109.5 . .
H43 C43 H43A 109.5 . .
C40 C43 H43B 109.5 . .
H43 C43 H43B 109.5 . .
H43A C43 H43B 109.5 . .
C46 C44 C45 106.3(10) . .
C46 C44 C35 115.6(11) . .
C45 C44 C35 112.4(10) . .
C46 C44 C47 111.0(11) . .
C45 C44 C47 103.9(11) . .
C35 C44 C47 107.0(10) . .
C44 C45 H45 109.5 . .
C44 C45 H45A 109.5 . .
H45 C45 H45A 109.5 . .
C44 C45 H45B 109.5 . .
H45 C45 H45B 109.5 . .
H45A C45 H45B 109.5 . .
C44 C46 H46 109.5 . .
C44 C46 H46A 109.5 . .
H46 C46 H46A 109.5 . .
C44 C46 H46B 109.5 . .
H46 C46 H46B 109.5 . .
H46A C46 H46B 109.5 . .
C44 C47 H47 109.5 . .
C44 C47 H47A 109.5 . .
H47 C47 H47A 109.5 . .
C44 C47 H47B 109.5 . .
H47 C47 H47B 109.5 . .
H47A C47 H47B 109.5 . .
C48 O1 C51 104.5(13) . .
O1 C48 C49 106.5(13) . .
O1 C48 H48 110.4 . .
C49 C48 H48 110.4 . .
O1 C48 H48A 110.4 . .
C49 C48 H48A 110.4 . .
H48 C48 H48A 108.6 . .
C50 C49 C48 100.9(12) . .
C50 C49 H49 111.6 . .
C48 C49 H49 111.6 . .
C50 C49 H49A 111.6 . .
C48 C49 H49A 111.6 . .
H49 C49 H49A 109.4 . .
C49 C50 C51 110.2(11) . .
C49 C50 H50 109.6 . .
C51 C50 H50 109.6 . .
C49 C50 H50A 109.6 . .
C51 C50 H50A 109.6 . .
H50 C50 H50A 108.1 . .
O1 C51 C50 103.5(12) . .
O1 C51 H51 111.1 . .
C50 C51 H51 111.1 . .
O1 C51 H51A 111.1 . .
C50 C51 H51A 111.1 . .
H51 C51 H51A 109.0 . .

loop_
_geom_bond_atom_site_label_1
_geom_bond_atom_site_label_2
_geom_bond_distance
_geom_bond_site_symmetry_2
Ir1 N1 2.078(10) .
Ir1 C8 2.122(12) .
Ir1 C10 2.145(13) .
Ir1 P2 2.189(3) .
Ir1 P1 2.283(4) .
P1 C1 1.841(11) .
P1 C21 1.844(12) .
P1 C12 1.854(11) .
P2 C2 1.718(12) .
P2 C30 1.853(13) .
N1 C7 1.377(16) .
N1 C3 1.401(16) .
C1 C3 1.528(16) .
C1 H1 0.9900 .
C1 H1A 0.9900 .
C2 C7 1.414(18) .
C2 H2 0.9500 .
C3 C4 1.342(18) .
C3 K1 3.497(12) .
C4 C5 1.410(18) .
C4 K1 3.286(13) .
C4 H4 0.9500 .
C5 C6 1.351(17) .
C5 K1 3.111(13) .
C5 H5 0.9500 .
C6 C7 1.454(18) .
C6 K1 3.141(12) .
C6 H6 0.9500 .
C7 K1 3.384(12) .
C8 C9 1.430(18) .
C8 H8 0.9900 .
C8 H8A 0.9900 .
C9 N2 1.169(17) .
N2 K1 2.673(12) 4_566
C10 C11 1.486(17) .
C10 H10 0.9900 .
C10 H10A 0.9900 .
C11 N3 1.121(16) .
C11 K1 3.490(14) .
N3 K1 2.670(12) .
K1 N2 2.673(12) 4_565
K1 C17 3.209(13) 4_565
K1 C12 3.263(11) 4_565
K1 C16 3.303(11) 4_565
K1 C13 3.340(12) 4_565
K1 C14 3.447(12) 4_565
K1 C15 3.450(12) 4_565
C12 C17 1.421(18) .
C12 C13 1.425(16) .
C12 K1 3.263(11) 4_566
C13 C14 1.406(16) .
C13 C18A 1.53(4) .
C13 C18B 1.53(3) .
C13 K1 3.340(12) 4_566
C14 C15 1.384(16) .
C14 K1 3.447(12) 4_566
C14 H14 0.9500 .
C15 C16 1.388(15) .
C15 C22 1.544(15) .
C15 K1 3.450(12) 4_566
C16 C17 1.412(15) .
C16 K1 3.303(11) 4_566
C16 H16 0.9500 .
C17 C26 1.545(17) .
C17 K1 3.209(13) 4_566
C18A C19A 1.50(5) .
C18A C20A 1.58(4) .
C18A C21 1.66(4) .
C19A H19A 0.9800 .
C19A H19B 0.9800 .
C19A H19C 0.9800 .
C20A H20A 0.9800 .
C20A H20B 0.9800 .
C20A H20C 0.9800 .
C18B C21 1.51(3) .
C18B C19B 1.51(4) .
C18B C20B 1.57(4) .
C19B H19D 0.9800 .
C19B H19E 0.9800 .
C19B H19F 0.9800 .
C20B H20D 0.9800 .
C20B H20E 0.9800 .
C20B H20F 0.9800 .
C21 H21 0.9900 .
C21 H21A 0.9900 .
C21 H21B 0.9900 .
C21 H21C 0.9900 .
C22 C24 1.504(17) .
C22 C25 1.512(19) .
C22 C23 1.527(17) .
C23 H23 0.9800 .
C23 H23A 0.9800 .
C23 H23B 0.9800 .
C24 H24 0.9800 .
C24 H24A 0.9800 .
C24 H24B 0.9800 .
C25 H25 0.9800 .
C25 H25A 0.9800 .
C25 H25B 0.9800 .
C26 C27 1.529(16) .
C26 C29 1.537(16) .
C26 C28 1.542(15) .
C27 H27 0.9800 .
C27 H27A 0.9800 .
C27 H27B 0.9800 .
C28 H28 0.9800 .
C28 H28A 0.9800 .
C28 H28B 0.9800 .
C29 H29 0.9800 .
C29 H29A 0.9800 .
C29 H29B 0.9800 .
C30 C31 1.406(16) .
C30 C35 1.413(16) .
C31 C32 1.406(16) .
C31 C36 1.570(15) .
C32 C33 1.380(15) .
C32 H32 0.9500 .
C33 C34 1.377(17) .
C33 C40 1.531(16) .
C34 C35 1.410(16) .
C34 H34 0.9500 .
C35 C44 1.569(16) .
C36 C38 1.528(17) .
C36 C37 1.538(18) .
C36 C39 1.554(17) .
C37 H37 0.9800 .
C37 H37A 0.9800 .
C37 H37B 0.9800 .
C38 H38 0.9800 .
C38 H38A 0.9800 .
C38 H38B 0.9800 .
C39 H39 0.9800 .
C39 H39A 0.9800 .
C39 H39B 0.9800 .
C40 C43 1.506(19) .
C40 C42 1.537(18) .
C40 C41 1.538(18) .
C41 H41 0.9800 .
C41 H41A 0.9800 .
C41 H41B 0.9800 .
C42 H42 0.9800 .
C42 H42A 0.9800 .
C42 H42B 0.9800 .
C43 H43 0.9800 .
C43 H43A 0.9800 .
C43 H43B 0.9800 .
C44 C46 1.491(19) .
C44 C45 1.547(16) .
C44 C47 1.574(19) .
C45 H45 0.9800 .
C45 H45A 0.9800 .
C45 H45B 0.9800 .
C46 H46 0.9800 .
C46 H46A 0.9800 .
C46 H46B 0.9800 .
C47 H47 0.9800 .
C47 H47A 0.9800 .
C47 H47B 0.9800 .
O1 C48 1.461(16) .
O1 C51 1.476(15) .
C48 C49 1.557(16) .
C48 H48 0.9900 .
C48 H48A 0.9900 .
C49 C50 1.495(15) .
C49 H49 0.9900 .
C49 H49A 0.9900 .
C50 C51 1.523(15) .
C50 H50 0.9900 .
C50 H50A 0.9900 .
C51 H51 0.9900 .
C51 H51A 0.9900 .

loop_
_geom_torsion_atom_site_label_1
_geom_torsion_atom_site_label_2
_geom_torsion_atom_site_label_3
_geom_torsion_atom_site_label_4
_geom_torsion
_geom_torsion_site_symmetry_1
_geom_torsion_site_symmetry_4
N1 Ir1 P1 C1 25.1(5) . .
C8 Ir1 P1 C1 -158.3(5) . .
C10 Ir1 P1 C1 -74.6(5) . .
P2 Ir1 P1 C1 81.7(4) . .
N1 Ir1 P1 C21 135.2(6) . .
C8 Ir1 P1 C21 -48.2(6) . .
C10 Ir1 P1 C21 35.5(6) . .
P2 Ir1 P1 C21 -168.2(5) . .
N1 Ir1 P1 C12 -99.1(7) . .
C8 Ir1 P1 C12 77.5(7) . .
C10 Ir1 P1 C12 161.2(7) . .
P2 Ir1 P1 C12 -42.6(7) . .
N1 Ir1 P2 C2 -4.6(5) . .
C8 Ir1 P2 C2 177.7(5) . .
C10 Ir1 P2 C2 91.3(6) . .
P1 Ir1 P2 C2 -61.9(5) . .
N1 Ir1 P2 C30 -163.1(7) . .
C8 Ir1 P2 C30 19.2(7) . .
C10 Ir1 P2 C30 -67.2(8) . .
P1 Ir1 P2 C30 139.6(6) . .
C8 Ir1 N1 C7 42(6) . .
C10 Ir1 N1 C7 -110.8(9) . .
P2 Ir1 N1 C7 5.0(8) . .
P1 Ir1 N1 C7 159.5(9) . .
C8 Ir1 N1 C3 -133(6) . .
C10 Ir1 N1 C3 73.5(9) . .
P2 Ir1 N1 C3 -170.8(9) . .
P1 Ir1 N1 C3 -16.3(8) . .
C21 P1 C1 C3 -155.2(8) . .
C12 P1 C1 C3 108.8(9) . .
Ir1 P1 C1 C3 -35.5(8) . .
C30 P2 C2 C7 171.8(8) . .
Ir1 P2 C2 C7 4.6(9) . .
C7 N1 C3 C4 -0.2(16) . .
Ir1 N1 C3 C4 175.9(9) . .
C7 N1 C3 C1 -179.8(9) . .
Ir1 N1 C3 C1 -3.7(13) . .
C7 N1 C3 K1 58.9(9) . .
Ir1 N1 C3 K1 -125.1(7) . .
P1 C1 C3 C4 -151.4(10) . .
P1 C1 C3 N1 28.2(12) . .
P1 C1 C3 K1 123.9(7) . .
N1 C3 C4 C5 -1.0(18) . .
C1 C3 C4 C5 178.6(11) . .
K1 C3 C4 C5 -65.8(10) . .
N1 C3 C4 K1 64.8(11) . .
C1 C3 C4 K1 -115.6(10) . .
C3 C4 C5 C6 1.6(18) . .
K1 C4 C5 C6 -73.7(11) . .
C3 C4 C5 K1 75.3(11) . .
C4 C5 C6 C7 -1.1(18) . .
K1 C5 C6 C7 -77.9(10) . .
C4 C5 C6 K1 76.8(11) . .
C3 N1 C7 C2 172.5(10) . .
Ir1 N1 C7 C2 -3.5(14) . .
C3 N1 C7 C6 0.7(15) . .
Ir1 N1 C7 C6 -175.3(8) . .
C3 N1 C7 K1 -61.3(9) . .
Ir1 N1 C7 K1 122.6(6) . .
P2 C2 C7 N1 -1.2(13) . .
P2 C2 C7 C6 170.6(9) . .
P2 C2 C7 K1 -106.3(8) . .
C5 C6 C7 N1 0.0(17) . .
K1 C6 C7 N1 -72.1(10) . .
C5 C6 C7 C2 -171.4(11) . .
K1 C6 C7 C2 116.5(10) . .
C5 C6 C7 K1 72.1(10) . .
N1 Ir1 C8 C9 87(6) . .
C10 Ir1 C8 C9 -120.1(10) . .
P2 Ir1 C8 C9 123.6(9) . .
P1 Ir1 C8 C9 -30.1(10) . .
Ir1 C8 C9 N2 4(29) . .
C8 C9 N2 K1 -17(30) . 4_566
N1 Ir1 C10 C11 4.0(9) . .
C8 Ir1 C10 C11 -174.2(9) . .
P2 Ir1 C10 C11 -79.5(9) . .
P1 Ir1 C10 C11 87.2(8) . .
Ir1 C10 C11 N3 -69(25) . .
Ir1 C10 C11 K1 20.5(16) . .
C10 C11 N3 K1 94(25) . .
C11 N3 K1 N2 77.1(14) . 4_565
C11 N3 K1 C5 -49.9(14) . .
C11 N3 K1 C6 -23.8(14) . .
C11 N3 K1 C17 170.7(14) . 4_565
C11 N3 K1 C12 168.0(12) . 4_565
C11 N3 K1 C4 -62.6(13) . .
C11 N3 K1 C16 -166.0(14) . 4_565
C11 N3 K1 C13 -168.5(12) . 4_565
C11 N3 K1 C7 -13.5(13) . .
C11 N3 K1 C14 -145.7(13) . 4_565
C11 N3 K1 C15 -145.9(13) . 4_565
C6 C5 K1 N3 90.6(8) . .
C4 C5 K1 N3 -30.9(9) . .
C6 C5 K1 N2 -48.1(9) . 4_565
C4 C5 K1 N2 -169.6(8) . 4_565
C4 C5 K1 C6 -121.5(13) . .
C6 C5 K1 C17 -165.3(7) . 4_565
C4 C5 K1 C17 73.2(10) . 4_565
C6 C5 K1 C12 -134.8(8) . 4_565
C4 C5 K1 C12 103.7(8) . 4_565
C6 C5 K1 C4 121.5(13) . .
C6 C5 K1 C16 173.9(7) . 4_565
C4 C5 K1 C16 52.4(9) . 4_565
C6 C5 K1 C13 -137.0(8) . 4_565
C4 C5 K1 C13 101.4(8) . 4_565
C6 C5 K1 C7 31.9(7) . .
C4 C5 K1 C7 -89.7(9) . .
C6 C5 K1 C14 -157.2(8) . 4_565
C4 C5 K1 C14 81.3(8) . 4_565
C6 C5 K1 C15 -179.1(8) . 4_565
C4 C5 K1 C15 59.4(8) . 4_565
C5 C6 K1 N3 -97.4(8) . .
C7 C6 K1 N3 24.4(8) . .
C5 C6 K1 N2 134.2(9) . 4_565
C7 C6 K1 N2 -104.0(8) . 4_565
C7 C6 K1 C5 121.8(12) . .
C5 C6 K1 C17 31.9(15) . 4_565
C7 C6 K1 C17 153.7(10) . 4_565
C5 C6 K1 C12 65.0(10) . 4_565
C7 C6 K1 C12 -173.1(7) . 4_565
C5 C6 K1 C4 -31.9(8) . .
C7 C6 K1 C4 89.9(9) . .
C5 C6 K1 C16 -9.0(11) . 4_565
C7 C6 K1 C16 112.9(8) . 4_565
C5 C6 K1 C13 49.7(9) . 4_565
C7 C6 K1 C13 171.5(7) . 4_565
C5 C6 K1 C7 -121.8(12) . .
C5 C6 K1 C14 24.6(9) . 4_565
C7 C6 K1 C14 146.4(7) . 4_565
C5 C6 K1 C15 1.1(9) . 4_565
C7 C6 K1 C15 122.9(7) . 4_565
C3 C4 K1 N3 28.1(8) . .
C5 C4 K1 N3 150.7(8) . .
C3 C4 K1 N2 -109.5(8) . 4_565
C5 C4 K1 N2 13.2(10) . 4_565
C3 C4 K1 C5 -122.7(12) . .
C3 C4 K1 C6 -91.2(9) . .
C5 C4 K1 C6 31.5(7) . .
C3 C4 K1 C17 109.8(8) . 4_565
C5 C4 K1 C17 -127.5(8) . 4_565
C3 C4 K1 C12 141.6(7) . 4_565
C5 C4 K1 C12 -95.7(8) . 4_565
C3 C4 K1 C16 102.5(8) . 4_565
C5 C4 K1 C16 -134.8(8) . 4_565
C3 C4 K1 C13 152.8(8) . 4_565
C5 C4 K1 C13 -84.5(8) . 4_565
C3 C4 K1 C7 -56.5(8) . .
C5 C4 K1 C7 66.1(8) . .
C3 C4 K1 C14 140.1(8) . 4_565
C5 C4 K1 C14 -97.3(8) . 4_565
C3 C4 K1 C15 116.8(8) . 4_565
C5 C4 K1 C15 -120.5(8) . 4_565
N1 C7 K1 N3 -31.6(7) . .
C2 C7 K1 N3 88.6(10) . .
C6 C7 K1 N3 -156.6(8) . .
N1 C7 K1 N2 -158.5(8) . 4_565
C2 C7 K1 N2 -38.2(10) . 4_565
C6 C7 K1 N2 76.6(8) . 4_565
N1 C7 K1 C5 93.7(8) . .
C2 C7 K1 C5 -146.1(12) . .
C6 C7 K1 C5 -31.3(7) . .
N1 C7 K1 C6 124.9(12) . .
C2 C7 K1 C6 -114.8(13) . .
N1 C7 K1 C17 -11(2) . 4_565
C2 C7 K1 C17 109.6(17) . 4_565
C6 C7 K1 C17 -135.6(15) . 4_565
N1 C7 K1 C12 142.8(11) . 4_565
C2 C7 K1 C12 -97.0(15) . 4_565
C6 C7 K1 C12 17.8(17) . 4_565
N1 C7 K1 C4 59.2(7) . .
C2 C7 K1 C4 179.5(11) . .
C6 C7 K1 C4 -65.7(8) . .
N1 C7 K1 C16 20.9(10) . 4_565
C2 C7 K1 C16 141.1(9) . 4_565
C6 C7 K1 C16 -104.0(8) . 4_565
N1 C7 K1 C13 112.3(8) . 4_565
C2 C7 K1 C13 -127.5(9) . 4_565
C6 C7 K1 C13 -12.7(10) . 4_565
N1 C7 K1 C14 81.5(8) . 4_565
C2 C7 K1 C14 -158.3(9) . 4_565
C6 C7 K1 C14 -43.4(9) . 4_565
N1 C7 K1 C15 50.4(9) . 4_565
C2 C7 K1 C15 170.6(8) . 4_565
C6 C7 K1 C15 -74.6(8) . 4_565
C1 P1 C12 C17 -84.9(13) . .
C21 P1 C12 C17 169.9(13) . .
Ir1 P1 C12 C17 36.7(15) . .
C1 P1 C12 C13 91.1(9) . .
C21 P1 C12 C13 -14.1(9) . .
Ir1 P1 C12 C13 -147.4(6) . .
C1 P1 C12 K1 179.8(5) . 4_566
C21 P1 C12 K1 74.6(6) . 4_566
Ir1 P1 C12 K1 -58.6(8) . 4_566
C17 C12 C13 C14 2.9(17) . .
P1 C12 C13 C14 -173.8(9) . .
K1 C12 C13 C14 70.6(11) 4_566 .
C17 C12 C13 C18A 169(2) . .
P1 C12 C13 C18A -8(2) . .
K1 C12 C13 C18A -124(2) 4_566 .
C17 C12 C13 C18B -174.0(17) . .
P1 C12 C13 C18B 9.3(19) . .
K1 C12 C13 C18B -106.3(17) 4_566 .
C17 C12 C13 K1 -67.7(10) . 4_566
P1 C12 C13 K1 115.7(6) . 4_566
C12 C13 C14 C15 -1.0(18) . .
C18A C13 C14 C15 -167(2) . .
C18B C13 C14 C15 175.9(18) . .
K1 C13 C14 C15 65.5(11) 4_566 .
C12 C13 C14 K1 -66.5(10) . 4_566
C18A C13 C14 K1 127(2) . 4_566
C18B C13 C14 K1 110.3(18) . 4_566
C13 C14 C15 C16 -0.5(17) . .
K1 C14 C15 C16 62.6(9) 4_566 .
C13 C14 C15 C22 178.6(11) . .
K1 C14 C15 C22 -118.2(10) 4_566 .
C13 C14 C15 K1 -63.1(10) . 4_566
C14 C15 C16 C17 -0.1(17) . .
C22 C15 C16 C17 -179.2(11) . .
K1 C15 C16 C17 65.9(11) 4_566 .
C14 C15 C16 K1 -66.0(10) . 4_566
C22 C15 C16 K1 114.9(9) . 4_566
C15 C16 C17 C12 2.1(18) . .
K1 C16 C17 C12 73.0(10) 4_566 .
C15 C16 C17 C26 -176.7(10) . .
K1 C16 C17 C26 -105.7(10) 4_566 .
C15 C16 C17 K1 -71.0(11) . 4_566
C13 C12 C17 C16 -3.3(17) . .
P1 C12 C17 C16 172.3(9) . .
K1 C12 C17 C16 -74.1(10) 4_566 .
C13 C12 C17 C26 175.3(11) . .
P1 C12 C17 C26 -9(2) . .
K1 C12 C17 C26 104.6(11) 4_566 .
C13 C12 C17 K1 70.7(10) . 4_566
P1 C12 C17 K1 -113.6(11) . 4_566
C14 C13 C18A C19A 73(3) . .
C12 C13 C18A C19A -94(3) . .
C18B C13 C18A C19A 179(10) . .
K1 C13 C18A C19A 174(2) 4_566 .
C14 C13 C18A C20A -58(3) . .
C12 C13 C18A C20A 135(2) . .
C18B C13 C18A C20A 48(7) . .
K1 C13 C18A C20A 43(3) 4_566 .
C14 C13 C18A C21 -165.2(14) . .
C12 C13 C18A C21 28(3) . .
C18B C13 C18A C21 -59(8) . .
K1 C13 C18A C21 -64(2) 4_566 .
C14 C13 C18B C21 -174.6(14) . .
C12 C13 C18B C21 2(3) . .
C18A C13 C18B C21 103(9) . .
K1 C13 C18B C21 -81(2) 4_566 .
C14 C13 C18B C19B 68(2) . .
C12 C13 C18B C19B -115(2) . .
C18A C13 C18B C19B -14(7) . .
K1 C13 C18B C19B 162.0(15) 4_566 .
C14 C13 C18B C20B -53(3) . .
C12 C13 C18B C20B 124.3(19) . .
C18A C13 C18B C20B -135(9) . .
K1 C13 C18B C20B 41(2) 4_566 .
C19B C18B C21 C18A 29(8) . .
C13 C18B C21 C18A -87(9) . .
C20B C18B C21 C18A 152(10) . .
C19B C18B C21 P1 102.9(19) . .
C13 C18B C21 P1 -13(2) . .
C20B C18B C21 P1 -134.3(18) . .
C19A C18A C21 C18B -157(11) . .
C13 C18A C21 C18B 75(9) . .
C20A C18A C21 C18B -34(8) . .
C19A C18A C21 P1 92(3) . .
C13 C18A C21 P1 -36(2) . .
C20A C18A C21 P1 -145.5(18) . .
C1 P1 C21 C18B -91.0(16) . .
C12 P1 C21 C18B 16.0(16) . .
Ir1 P1 C21 C18B 162.5(15) . .
C1 P1 C21 C18A -77.3(17) . .
C12 P1 C21 C18A 29.7(17) . .
Ir1 P1 C21 C18A 176.2(16) . .
C14 C15 C22 C24 -114.1(12) . .
C16 C15 C22 C24 65.0(13) . .
K1 C15 C22 C24 150.5(7) 4_566 .
C14 C15 C22 C25 7.1(16) . .
C16 C15 C22 C25 -173.8(10) . .
K1 C15 C22 C25 -88.3(10) 4_566 .
C14 C15 C22 C23 125.1(12) . .
C16 C15 C22 C23 -55.8(14) . .
K1 C15 C22 C23 29.7(12) 4_566 .
C16 C17 C26 C27 117.2(12) . .
C12 C17 C26 C27 -61.5(15) . .
K1 C17 C26 C27 27.9(10) 4_566 .
C16 C17 C26 C29 -4.4(16) . .
C12 C17 C26 C29 176.9(12) . .
K1 C17 C26 C29 -93.7(10) 4_566 .
C16 C17 C26 C28 -122.7(11) . .
C12 C17 C26 C28 58.6(15) . .
K1 C17 C26 C28 148.0(7) 4_566 .
C2 P2 C30 C31 96.6(10) . .
Ir1 P2 C30 C31 -104.7(10) . .
C2 P2 C30 C35 -76.9(11) . .
Ir1 P2 C30 C35 81.7(11) . .
C35 C30 C31 C32 6.6(17) . .
P2 C30 C31 C32 -166.9(9) . .
C35 C30 C31 C36 -173.5(11) . .
P2 C30 C31 C36 12.9(16) . .
C30 C31 C32 C33 0.3(18) . .
C36 C31 C32 C33 -179.6(11) . .
C31 C32 C33 C34 -6.6(19) . .
C31 C32 C33 C40 177.6(12) . .
C32 C33 C34 C35 6.4(19) . .
C40 C33 C34 C35 -177.8(12) . .
C33 C34 C35 C30 0.2(19) . .
C33 C34 C35 C44 -173.6(12) . .
C31 C30 C35 C34 -6.8(17) . .
P2 C30 C35 C34 166.6(9) . .
C31 C30 C35 C44 166.4(12) . .
P2 C30 C35 C44 -20.1(17) . .
C30 C31 C36 C38 -71.7(15) . .
C32 C31 C36 C38 108.2(12) . .
C30 C31 C36 C37 53.4(16) . .
C32 C31 C36 C37 -126.8(11) . .
C30 C31 C36 C39 169.3(11) . .
C32 C31 C36 C39 -10.9(15) . .
C34 C33 C40 C43 -66.6(16) . .
C32 C33 C40 C43 109.0(14) . .
C34 C33 C40 C42 54.8(16) . .
C32 C33 C40 C42 -129.6(13) . .
C34 C33 C40 C41 173.9(12) . .
C32 C33 C40 C41 -10.5(18) . .
C34 C35 C44 C46 -123.1(12) . .
C30 C35 C44 C46 63.7(16) . .
C34 C35 C44 C45 -0.7(17) . .
C30 C35 C44 C45 -174.0(12) . .
C34 C35 C44 C47 112.7(12) . .
C30 C35 C44 C47 -60.5(16) . .
C51 O1 C48 C49 39(2) . .
O1 C48 C49 C50 -27(2) . .
C48 C49 C50 C51 6(2) . .
C48 O1 C51 C50 -34(2) . .
C49 C50 C51 O1 16.9(19) . .
